data_1568595
loop_
_publ_author_name
'Ivanov, Anton A.'
'Abramov, Pavel A.'
'Haouas, Mohamed'
'Molard, Yann'
'Cordier, St\'ephane'
'Falaise, Cl\'ement'
'Cadot, Emmanuel'
'Shestopalov, Michael A.'

_publ_section_title
;
 Supramolecular Host--Guest Assemblies of [M6Cl14]2--, M = Mo, W, Clusters
 with \g-Cyclodextrin for the Development of CLUSPOMs
;
_journal_issue 2
_journal_name_full Inorganics
_journal_page_first 77
_journal_paper_doi 10.3390/inorganics11020077
_journal_volume 11
_journal_year 2023
_chemical_formula_sum 'C192 H224 Cl42 O189.6 W18'
_chemical_formula_weight 10363.50
_space_group_crystal_system tetragonal
_space_group_IT_number 97
_space_group_name_Hall 'I 4 2'
_space_group_name_H-M_alt 'I 4 2 2'
_atom_sites_solution_hydrogens geom
_audit_creation_method SHELXL-2017/1
_cell_angle_alpha 90
_cell_angle_beta 90
_cell_angle_gamma 90
_cell_formula_units_Z 4
_cell_length_a 35.7254(5)
_cell_length_b 35.7254(5)
_cell_length_c 34.3472(12)
_cell_measurement_reflns_used 12947
_cell_measurement_temperature 130(2)
_cell_measurement_theta_max 26.7530
_cell_measurement_theta_min 3.5180
_cell_volume 43837.5(18)
_computing_cell_refinement 'CrysAlisPro 1.171.41.123a (Rigaku OD, 2022)'
_computing_data_collection 'CrysAlisPro 1.171.41.123a (Rigaku OD, 2022)'
_computing_data_reduction 'CrysAlisPro 1.171.41.123a (Rigaku OD, 2022)'
_computing_structure_refinement 'SHELXL-2017/1 (Sheldrick, 2017)'
_computing_structure_solution 'SHELXT 2014/5 (Sheldrick, 2014)'
_diffrn_ambient_temperature 130(2)
_diffrn_detector 'CCD plate'
_diffrn_detector_area_resol_mean 10.6
_diffrn_detector_type AtlasS2
_diffrn_measured_fraction_theta_full 0.994
_diffrn_measured_fraction_theta_max 0.994
_diffrn_measurement_device 'four-circle diffractometer'
_diffrn_measurement_device_type 'New Xcalibur, AtlasS2'
_diffrn_measurement_method '\w scans'
_diffrn_radiation_monochromator graphite
_diffrn_radiation_probe x-ray
_diffrn_radiation_source 'fine-focus sealed tube'
_diffrn_radiation_type MoK\a
_diffrn_radiation_wavelength 0.71073
_diffrn_reflns_av_R_equivalents 0.0763
_diffrn_reflns_av_unetI/netI 0.1181
_diffrn_reflns_Laue_measured_fraction_full 0.994
_diffrn_reflns_Laue_measured_fraction_max 0.994
_diffrn_reflns_limit_h_max 40
_diffrn_reflns_limit_h_min -40
_diffrn_reflns_limit_k_max 38
_diffrn_reflns_limit_k_min -30
_diffrn_reflns_limit_l_max 39
_diffrn_reflns_limit_l_min -30
_diffrn_reflns_number 45883
_diffrn_reflns_point_group_measured_fraction_full 0.992
_diffrn_reflns_point_group_measured_fraction_max 0.992
_diffrn_reflns_theta_full 23.817
_diffrn_reflns_theta_max 23.817
_diffrn_reflns_theta_min 3.325
_diffrn_source 'sealed X-ray tube'
_exptl_absorpt_coefficient_mu 5.035
_exptl_absorpt_correction_T_max 1.00000
_exptl_absorpt_correction_T_min 0.47933
_exptl_absorpt_correction_type multi-scan
_exptl_absorpt_process_details
;
CrysAlisPro 1.171.41.123a (Rigaku Oxford Diffraction, 2022)
Empirical absorption correction using spherical harmonics,
implemented in SCALE3 ABSPACK scaling algorithm.
;
_exptl_crystal_colour yellow
_exptl_crystal_density_diffrn 1.570
_exptl_crystal_description prism
_exptl_crystal_F_000 19755
_exptl_crystal_size_max 0.250
_exptl_crystal_size_mid 0.250
_exptl_crystal_size_min 0.250
_refine_diff_density_max 3.177
_refine_diff_density_min -1.559
_refine_diff_density_rms 0.196
_refine_ls_abs_structure_details
;
 Flack x determined using 3699 quotients [(I+)-(I-)]/[(I+)+(I-)]
 (Parsons, Flack and Wagner, Acta Cryst. B69 (2013) 249-259).
;
_refine_ls_abs_structure_Flack -0.023(7)
_refine_ls_extinction_method none
_refine_ls_goodness_of_fit_ref 1.026
_refine_ls_hydrogen_treatment constr
_refine_ls_matrix_type full
_refine_ls_number_parameters 958
_refine_ls_number_reflns 16744
_refine_ls_number_restraints 55
_refine_ls_restrained_S_all 1.024
_refine_ls_R_factor_all 0.1326
_refine_ls_R_factor_gt 0.0657
_refine_ls_shift/su_max 0.000
_refine_ls_shift/su_mean 0.000
_refine_ls_structure_factor_coef Fsqd
_refine_ls_weighting_details 'w=1/[\s^2^(Fo^2^)+(0.0787P)^2^+957.9431P] where P=(Fo^2^+2Fc^2^)/3'
_refine_ls_weighting_scheme calc
_refine_ls_wR_factor_gt 0.1563
_refine_ls_wR_factor_ref 0.1922
_reflns_Friedel_coverage 0.846
_reflns_Friedel_fraction_full 0.991
_reflns_Friedel_fraction_max 0.991
_reflns_number_gt 10452
_reflns_number_total 16744
_reflns_threshold_expression 'I > 2\s(I)'
_cod_data_source_file all_CD.cif
_cod_data_source_block w
_cod_original_cell_volume 43837(2)
_cod_original_formula_sum 'C192 H224 Cl42 O189.60 W18'
_cod_database_code 1568595
_shelx_shelxl_version_number 2017/1
_shelx_space_group_comment
;
The symmetry employed for this shelxl refinement is uniquely defined
by the following loop, which should always be used as a source of
symmetry information in preference to the above space-group names.
They are only intended as comments.
;
_shelx_estimated_absorpt_t_min 0.366
_shelx_estimated_absorpt_t_max 0.366

loop_
_space_group_symop_operation_xyz
'x, y, z'
'-x, -y, z'
'-y, x, z'
'y, -x, z'
'-x, y, -z'
'x, -y, -z'
'y, x, -z'
'-y, -x, -z'
'x+1/2, y+1/2, z+1/2'
'-x+1/2, -y+1/2, z+1/2'
'-y+1/2, x+1/2, z+1/2'
'y+1/2, -x+1/2, z+1/2'
'-x+1/2, y+1/2, -z+1/2'
'x+1/2, -y+1/2, -z+1/2'
'y+1/2, x+1/2, -z+1/2'
'-y+1/2, -x+1/2, -z+1/2'

loop_
_atom_site_label
_atom_site_type_symbol
_atom_site_fract_x
_atom_site_fract_y
_atom_site_fract_z
_atom_site_U_iso_or_equiv
_atom_site_adp_type
_atom_site_occupancy
_atom_site_site_symmetry_order
_atom_site_calc_flag
_atom_site_refinement_flags_posn
_atom_site_refinement_flags_adp
_atom_site_refinement_flags_occupancy
_atom_site_disorder_assembly
_atom_site_disorder_group
C1 C 0.5096(9) 0.0696(9) 0.6589(12) 0.060(7) Uani 1 1 d . U . . .
H1A H 0.518138 0.044894 0.648634 0.072 Uiso 1 1 calc R U . . .
C2 C 0.5193(9) 0.0713(9) 0.7016(12) 0.066(7) Uani 1 1 d . U . . .
H2A H 0.546959 0.067552 0.704193 0.079 Uiso 1 1 calc R U . . .
C3 C 0.5099(9) 0.1099(8) 0.7178(12) 0.061(6) Uani 1 1 d . U . . .
H3A H 0.482093 0.113285 0.717169 0.074 Uiso 1 1 calc R U . . .
C4 C 0.5276(9) 0.1405(9) 0.6938(12) 0.063(7) Uani 1 1 d . U . . .
H4A H 0.555468 0.138957 0.696505 0.076 Uiso 1 1 calc R U . . .
C5 C 0.5173(11) 0.1366(10) 0.6513(13) 0.073(8) Uani 1 1 d . U . . .
H5A H 0.489502 0.138812 0.648949 0.087 Uiso 1 1 calc R U . . .
C6 C 0.5347(11) 0.1626(12) 0.6232(12) 0.079(13) Uani 1 1 d . . . . .
H6A H 0.527949 0.154660 0.596489 0.095 Uiso 1 1 calc R U . . .
H6B H 0.524398 0.187995 0.627359 0.095 Uiso 1 1 calc R U . . .
C8 C 0.5426(8) 0.2039(9) 0.7139(13) 0.062(10) Uani 1 1 d . . . . .
H8A H 0.568013 0.192311 0.711678 0.074 Uiso 1 1 calc R U . . .
C9 C 0.5367(9) 0.2175(8) 0.7559(11) 0.052(10) Uani 1 1 d . . . . .
H9A H 0.557634 0.234997 0.762474 0.062 Uiso 1 1 calc R U . . .
C10 C 0.5050(8) 0.2518(7) 0.6880(10) 0.047(7) Uani 1 1 d . U . . .
H10A H 0.484405 0.233530 0.682746 0.057 Uiso 1 1 calc R U . . .
C11 C 0.5070(10) 0.2797(9) 0.6557(11) 0.064(10) Uani 1 1 d . . . . .
H11A H 0.513231 0.266594 0.631098 0.077 Uiso 1 1 calc R U . . .
H11B H 0.482218 0.291604 0.652398 0.077 Uiso 1 1 calc R U . . .
C12 C 0.4992(8) 0.2701(7) 0.7289(10) 0.047(6) Uani 1 1 d . U . . .
H12A H 0.520527 0.287564 0.734177 0.056 Uiso 1 1 calc R U . . .
C13 C 0.4996(9) 0.2396(7) 0.7591(10) 0.050(7) Uani 1 1 d . U . . .
H13A H 0.477928 0.222372 0.754778 0.060 Uiso 1 1 calc R U . . .
C14 C 0.4660(8) 0.3308(9) 0.7318(11) 0.055(9) Uani 1 1 d . . . . .
H14A H 0.492808 0.337902 0.735814 0.066 Uiso 1 1 calc R U . . .
C15 C 0.4460(8) 0.3431(9) 0.7672(9) 0.042(7) Uani 1 1 d . . . . .
H15A H 0.450791 0.370557 0.770046 0.051 Uiso 1 1 calc R U . . .
C16 C 0.4029(8) 0.3381(8) 0.7617(9) 0.045(8) Uani 1 1 d . . . . .
H16A H 0.396493 0.310939 0.760282 0.054 Uiso 1 1 calc R U . . .
C17 C 0.3945(8) 0.3575(8) 0.7218(10) 0.047(6) Uani 1 1 d . U . . .
H17A H 0.400161 0.384828 0.724299 0.057 Uiso 1 1 calc R U . . .
C18 C 0.4158(8) 0.3430(9) 0.6909(11) 0.057(10) Uani 1 1 d . . . . .
H18A H 0.410423 0.315519 0.689671 0.069 Uiso 1 1 calc R U . . .
C19 C 0.4101(10) 0.3584(9) 0.6498(10) 0.056(9) Uani 1 1 d . . . . .
H19A H 0.427792 0.346216 0.631592 0.068 Uiso 1 1 calc R U . . .
H19B H 0.384290 0.352931 0.640836 0.068 Uiso 1 1 calc R U . . .
C20 C 0.3345(8) 0.3869(8) 0.7106(11) 0.051(6) Uani 1 1 d . U . . .
H20A H 0.350983 0.408235 0.718399 0.061 Uiso 1 1 calc R U . . .
C21 C 0.2989(10) 0.3637(9) 0.6558(10) 0.060(10) Uani 1 1 d . . . . .
H21A H 0.311039 0.338638 0.658925 0.073 Uiso 1 1 calc R U . . .
C22 C 0.2957(11) 0.3705(9) 0.6124(10) 0.065(10) Uani 1 1 d . . . . .
H22A H 0.320433 0.367574 0.599814 0.078 Uiso 1 1 calc R U . . .
H22B H 0.278219 0.352125 0.600629 0.078 Uiso 1 1 calc R U . . .
C23 C 0.3001(8) 0.3875(8) 0.7353(10) 0.050(9) Uani 1 1 d . . . . .
H23A H 0.288216 0.412676 0.732879 0.060 Uiso 1 1 calc R U . . .
C24 C 0.2722(8) 0.3585(8) 0.7230(9) 0.045(8) Uani 1 1 d . . . . .
H24A H 0.283173 0.333110 0.727683 0.054 Uiso 1 1 calc R U . . .
C25 C 0.2644(8) 0.3628(8) 0.6794(9) 0.045(8) Uani 1 1 d . . . . .
H25A H 0.250524 0.386781 0.675230 0.053 Uiso 1 1 calc R U . . .
C26 C 0.2076(10) 0.3404(10) 0.6485(11) 0.060(10) Uani 1 1 d . . . . .
H26A H 0.201598 0.367605 0.651273 0.073 Uiso 1 1 calc R U . . .
C28 C 0.2205(11) 0.2895(12) 0.6018(11) 0.074(11) Uani 1 1 d . . . . .
H28 H 0.244811 0.282855 0.614492 0.089 Uiso 1 1 calc R U . A 1
C29 C 0.1881(9) 0.2671(11) 0.6174(11) 0.066(11) Uani 1 1 d . . . . .
H29A H 0.164517 0.272787 0.602909 0.080 Uiso 1 1 calc R U . . .
C30 C 0.1839(10) 0.2760(9) 0.6627(11) 0.059(10) Uani 1 1 d . . . . .
H30A H 0.207339 0.268952 0.676741 0.071 Uiso 1 1 calc R U . . .
C31 C 0.1777(10) 0.3174(10) 0.6655(12) 0.068(11) Uani 1 1 d . . . . .
H31A H 0.153625 0.323650 0.652195 0.082 Uiso 1 1 calc R U . . .
C32 C 0.1775(10) 0.2066(12) 0.5902(10) 0.063(10) Uani 1 1 d . . . . .
H32A H 0.155518 0.221709 0.581383 0.076 Uiso 1 1 calc R U . . .
C34 C 0.2279(11) 0.1695(12) 0.5651(11) 0.075(12) Uani 1 1 d . . . . .
H34A H 0.244545 0.182198 0.584434 0.089 Uiso 1 1 calc R U . B 4
C35 C 0.2163(10) 0.1382(11) 0.5834(11) 0.065(10) Uani 1 1 d . . . . .
H35A H 0.199217 0.125321 0.564630 0.078 Uiso 1 1 calc R U . . .
C36 C 0.1944(10) 0.1433(10) 0.6192(11) 0.061(10) Uani 1 1 d . . . . .
H36A H 0.211431 0.154375 0.639281 0.073 Uiso 1 1 calc R U . . .
C37 C 0.1636(10) 0.1730(11) 0.6099(10) 0.063(10) Uani 1 1 d . . . . .
H37A H 0.145481 0.160815 0.591640 0.076 Uiso 1 1 calc R U . . .
C38 C 0.2517(11) 0.0784(12) 0.5690(11) 0.072(12) Uani 1 1 d . . . . .
H38A H 0.228848 0.075035 0.552599 0.087 Uiso 1 1 calc R U . . .
C39 C 0.2542(9) 0.0466(11) 0.5939(10) 0.063(10) Uani 1 1 d . . . . .
H39A H 0.253758 0.023793 0.576979 0.076 Uiso 1 1 calc R U . . .
C40 C 0.2914(9) 0.0459(9) 0.6170(9) 0.052(9) Uani 1 1 d . . . . .
H40A H 0.292174 0.068206 0.634569 0.063 Uiso 1 1 calc R U . . .
C41 C 0.3209(9) 0.0494(10) 0.5884(10) 0.062(10) Uani 1 1 d . . . . .
H41A H 0.319553 0.026904 0.571110 0.074 Uiso 1 1 calc R U . . .
C43 C 0.3163(11) 0.0832(11) 0.5634(9) 0.067(11) Uani 1 1 d . . . . .
H43A H 0.318226 0.106439 0.579483 0.081 Uiso 1 1 calc R U . . .
C44 C 0.3448(13) 0.0840(13) 0.5307(13) 0.092(14) Uani 1 1 d . . . . .
H44A H 0.338605 0.105397 0.513557 0.111 Uiso 1 1 calc R U . . .
H44B H 0.369624 0.089217 0.542329 0.111 Uiso 1 1 calc R U . . .
C45 C 0.3860(10) 0.0206(10) 0.5967(13) 0.071(12) Uani 1 1 d . . . . .
H45A H 0.373757 0.001335 0.579889 0.085 Uiso 1 1 calc R U . . .
C46 C 0.3970(10) 0.0024(10) 0.6332(13) 0.073(12) Uani 1 1 d . . . . .
H46A H 0.413844 -0.018864 0.625944 0.087 Uiso 1 1 calc R U . . .
C47 C 0.4212(8) 0.0302(9) 0.6572(10) 0.053(9) Uani 1 1 d . . . . .
H47A H 0.404851 0.051107 0.666506 0.063 Uiso 1 1 calc R U . . .
C48 C 0.4519(10) 0.0460(10) 0.6340(10) 0.055(9) Uiso 1 1 d . . . . .
H48A H 0.469280 0.025240 0.626605 0.066 Uiso 1 1 calc R U . . .
C49 C 0.4369(11) 0.0633(11) 0.5978(11) 0.076(12) Uani 1 1 d . . . . .
H49A H 0.419527 0.083547 0.606538 0.091 Uiso 1 1 calc R U . . .
O1 O 0.5287(7) 0.0969(6) 0.6397(8) 0.070(7) Uani 1 1 d . . . . .
O2 O 0.5012(6) 0.0434(5) 0.7245(9) 0.074(8) Uani 1 1 d . . . . .
O3 O 0.5227(6) 0.1137(6) 0.7583(7) 0.059(7) Uani 1 1 d . . . . .
O4 O 0.5706(10) 0.1639(10) 0.6261(10) 0.114(10) Uani 1 1 d . U . . .
O5 O 0.5152(5) 0.1762(4) 0.7073(6) 0.041(5) Uani 1 1 d . . . . .
O6 O 0.5399(5) 0.2328(5) 0.6882(6) 0.046(5) Uani 1 1 d . . . . .
O7 O 0.5342(7) 0.3079(6) 0.6627(7) 0.070(7) Uani 1 1 d . . . . .
O8 O 0.5368(5) 0.1880(5) 0.7839(7) 0.053(6) Uani 1 1 d . . . . .
O9 O 0.4969(6) 0.2563(6) 0.7972(6) 0.052(6) Uani 1 1 d . . . . .
O10 O 0.4654(5) 0.2904(5) 0.7308(7) 0.054(6) Uani 1 1 d . . . . .
O11 O 0.4557(6) 0.3470(5) 0.6978(6) 0.051(6) Uani 1 1 d . . . . .
O12 O 0.4581(5) 0.3262(5) 0.8014(7) 0.052(6) Uani 1 1 d . . . . .
O13 O 0.3836(6) 0.3551(5) 0.7922(6) 0.051(6) Uani 1 1 d . . . . .
O14 O 0.4161(7) 0.3972(7) 0.6499(8) 0.079(8) Uani 1 1 d . . . . .
O15 O 0.3538(5) 0.3530(5) 0.7172(6) 0.049(5) Uani 1 1 d . U . . .
O16 O 0.3102(5) 0.3818(6) 0.7743(6) 0.051(6) Uani 1 1 d . . . . .
O17 O 0.3253(6) 0.3907(6) 0.6695(7) 0.056(6) Uani 1 1 d . . . . .
O18 O 0.2373(5) 0.3610(6) 0.7431(7) 0.055(6) Uani 1 1 d . . . . .
O19 O 0.2821(9) 0.4073(8) 0.6067(8) 0.092(9) Uani 1 1 d . . . . .
O20 O 0.2406(6) 0.3319(5) 0.6673(6) 0.048(5) Uani 1 1 d . . . . .
O21 O 0.2100(7) 0.3300(7) 0.6079(8) 0.074(7) Uani 1 1 d . . . . .
O22 O 0.1744(6) 0.3280(7) 0.7078(8) 0.071(7) Uani 1 1 d . . . . .
O23 O 0.1531(6) 0.2548(6) 0.6773(7) 0.061(6) Uani 1 1 d . . . . .
O24 O 0.1974(6) 0.2274(7) 0.6153(7) 0.059(6) Uani 1 1 d . . . . .
O25 O 0.1429(7) 0.1843(7) 0.6429(7) 0.067(7) Uani 1 1 d . . . . .
O26 O 0.1790(6) 0.1112(7) 0.6349(7) 0.064(6) Uani 1 1 d . . . . .
O27 O 0.1997(7) 0.1969(8) 0.5561(7) 0.084(8) Uani 1 1 d . . . . .
O28 O 0.2458(6) 0.1112(7) 0.5922(6) 0.065(7) Uani 1 1 d . . . . .
O29 O 0.2213(6) 0.0439(7) 0.6211(8) 0.074(7) Uani 1 1 d . . . . .
O30 O 0.2813(8) 0.0817(8) 0.5442(7) 0.079(8) Uani 1 1 d . . . . .
O31 O 0.3480(9) 0.0539(11) 0.5087(9) 0.120(12) Uani 1 1 d . . . . .
O32 O 0.3568(7) 0.0483(6) 0.6084(7) 0.062(6) Uani 1 1 d . . . . .
O33 O 0.3672(6) -0.0132(6) 0.6551(7) 0.059(6) Uani 1 1 d . . . . .
O34 O 0.4136(7) 0.0363(7) 0.5762(7) 0.067(7) Uani 1 1 d . . . . .
O35 O 0.4710(6) 0.0711(5) 0.6557(7) 0.054(6) Uani 1 1 d . . . . .
O36 O 0.2944(7) 0.0128(6) 0.6400(7) 0.065(7) Uani 1 1 d . . . . .
O37 O 0.4360(6) 0.0100(6) 0.6913(7) 0.064(7) Uani 1 1 d . . . . .
C39A C 0.4616(15) 0.0800(16) 0.5716(16) 0.125(19) Uiso 1 1 d . . . . .
H39B H 0.476118 0.100311 0.584136 0.150 Uiso 1 1 calc R U . . .
H39C H 0.448222 0.090160 0.548682 0.150 Uiso 1 1 calc R U . . .
O39B O 0.4887(16) 0.0445(16) 0.5596(16) 0.22(2) Uiso 1 1 d . . . . .
O17W O 0.246(3) 0.000000 0.500000 0.12(4) Uiso 0.4 2 d S . P . .
O16W O 0.456(3) 0.000000 0.500000 0.08(3) Uiso 0.4 2 d S . P . .
O15W O 0.334(2) 0.440(2) 0.560(2) 0.07(2) Uiso 0.3 1 d . . P . .
O14W O 0.2181(15) 0.4121(15) 0.5664(16) 0.058(15) Uiso 0.4 1 d . . P . .
O13W O 0.0959(15) 0.3806(15) 0.7095(17) 0.057(14) Uiso 0.4 1 d . . P . .
O1W O 0.4107(13) 0.5161(13) 0.6190(13) 0.067(13) Uiso 0.5 1 d . . P . .
O2W O 0.3811(10) 0.4639(10) 0.6615(11) 0.042(10) Uiso 0.5 1 d . . P . .
O3W O 0.1121(13) 0.3588(13) 0.7304(15) 0.073(14) Uiso 0.5 1 d . . P . .
O4W O 0.5044(15) 0.3479(14) 0.8628(14) 0.079(14) Uiso 0.5 1 d . . P . .
O5W O 0.5846(11) 0.3710(11) 0.8495(11) 0.065(11) Uiso 0.6 1 d . . P . .
O6W O 0.5602(10) 0.2924(10) 0.8228(10) 0.078(10) Uiso 0.7 1 d . . P . .
O7W O 0.5818(12) 0.2126(12) 0.8436(13) 0.057(12) Uiso 0.5 1 d . . P . .
O8W O 0.0872(13) 0.3803(13) 0.6739(14) 0.067(13) Uiso 0.5 1 d . . P . .
O9W O 0.6218(12) 0.0937(12) 0.6209(12) 0.055(12) Uiso 0.5 1 d . . P . .
O10W O 0.1362(10) 0.1362(10) 0.500000 0.094(15) Uiso 0.8 2 d S . P . .
O11W O 0.4231(9) 0.0621(9) 0.4583(10) 0.066(9) Uiso 0.7 1 d . . P . .
Cl1 Cl 0.47216(19) 0.43619(19) 0.7177(2) 0.0446(19) Uani 1 1 d . . . . .
Cl3 Cl 0.40833(18) 0.15465(19) 0.7724(3) 0.049(2) Uani 1 1 d . . . . .
Cl4 Cl 0.2417(2) 0.2060(3) 0.8301(3) 0.073(3) Uani 1 1 d . . . . .
Cl5 Cl 0.24571(18) 0.1909(2) 0.7275(3) 0.048(2) Uani 1 1 d . . . . .
Cl6 Cl 0.2512(2) 0.0971(2) 0.6967(2) 0.053(2) Uani 1 1 d . . . . .
Cl7 Cl 0.2743(2) 0.1198(2) 0.7930(3) 0.052(2) Uani 1 1 d . . . . .
Cl8 Cl 0.3604(3) 0.0880(2) 0.8306(3) 0.070(3) Uani 1 1 d . . . . .
Cl9 Cl 0.3380(2) 0.1832(2) 0.8382(2) 0.0475(19) Uani 1 1 d . . . . .
Cl10 Cl 0.500000 0.500000 0.8942(6) 0.082(6) Uani 1 4 d S T P . .
Cl11 Cl 0.4722(2) 0.4359(2) 0.8206(2) 0.046(2) Uani 1 1 d . . . . .
Cl12 Cl 0.54308(19) 0.38796(19) 0.7694(3) 0.051(2) Uani 1 1 d . . . . .
Cl13 Cl 0.500000 0.500000 0.6452(6) 0.067(5) Uani 1 4 d S T P . .
W1 W 0.29428(3) 0.13987(3) 0.72676(4) 0.0412(3) Uani 1 1 d . . . . .
W2 W 0.51857(3) 0.45178(3) 0.76935(5) 0.0441(4) Uani 1 1 d . . . . .
W3 W 0.500000 0.500000 0.82300(9) 0.0469(7) Uani 1 4 d S T P . .
W4 W 0.29021(3) 0.18738(3) 0.78418(4) 0.0455(4) Uani 1 1 d . . . . .
W5 W 0.34181(3) 0.13588(3) 0.78429(4) 0.0455(4) Uani 1 1 d . . . . .
W6 W 0.500000 0.500000 0.71578(9) 0.0448(7) Uani 1 4 d S T P . .
O40B O 0.190(3) 0.298(3) 0.545(3) 0.19(4) Uiso 0.5 1 d . . P C 1
C1A C 0.2220(15) 0.2860(15) 0.5582(15) 0.107(16) Uiso 0.5 1 d . . P C 1
H1A1 H 0.242622 0.301412 0.547532 0.128 Uiso 0.5 1 calc R U P C 1
H1A2 H 0.226316 0.259579 0.550637 0.128 Uiso 0.5 1 calc R U P C 1
O40A O 0.2557(19) 0.3012(19) 0.5438(19) 0.11(2) Uiso 0.5 1 d . . P C 2
C1B C 0.2220(15) 0.2860(15) 0.5582(15) 0.107(16) Uiso 0.5 1 d . . P C 2
H1BA H 0.220252 0.259251 0.550785 0.128 Uiso 0.5 1 calc R U P C 2
H1BB H 0.200495 0.299333 0.546508 0.128 Uiso 0.5 1 calc R U P C 2
C42B C 0.2520(15) 0.1693(16) 0.5249(15) 0.14(2) Uiso 1 1 d D . . D 4
H42A H 0.255110 0.194946 0.514392 0.167 Uiso 1 1 calc R U . D 4
H42B H 0.276977 0.157881 0.528737 0.167 Uiso 1 1 calc R U . D 4
O38A O 0.2296(11) 0.1474(12) 0.5005(13) 0.158(15) Uiso 1 1 d D . . D 4

loop_
_atom_site_aniso_label
_atom_site_aniso_U_11
_atom_site_aniso_U_22
_atom_site_aniso_U_33
_atom_site_aniso_U_23
_atom_site_aniso_U_13
_atom_site_aniso_U_12
C1 0.039(14) 0.030(13) 0.11(2) -0.016(15) 0.017(15) 0.003(11)
C2 0.040(12) 0.039(12) 0.119(18) -0.014(13) 0.014(13) 0.006(10)
C3 0.037(12) 0.030(11) 0.117(17) -0.007(12) 0.011(13) 0.007(9)
C4 0.044(13) 0.030(12) 0.116(18) -0.008(13) 0.015(13) 0.004(10)
C5 0.055(15) 0.043(14) 0.12(2) -0.008(16) 0.012(16) -0.003(13)
C6 0.08(3) 0.09(3) 0.07(3) -0.02(2) 0.02(2) -0.03(2)
C8 0.019(16) 0.04(2) 0.12(3) 0.01(2) -0.002(19) 0.000(14)
C9 0.05(2) 0.012(16) 0.09(3) 0.014(17) 0.006(19) -0.001(13)
C10 0.040(13) 0.017(12) 0.086(18) 0.003(12) 0.005(13) -0.003(11)
C11 0.05(2) 0.05(2) 0.09(3) 0.00(2) 0.009(19) 0.023(18)
C12 0.037(11) 0.013(10) 0.091(17) 0.004(10) 0.015(12) -0.004(9)
C13 0.037(13) 0.020(12) 0.092(19) -0.004(12) 0.012(13) -0.007(11)
C14 0.026(16) 0.05(2) 0.09(3) 0.03(2) -0.018(18) -0.013(14)
C15 0.046(19) 0.051(19) 0.031(17) -0.019(16) -0.005(16) 0.006(14)
C16 0.05(2) 0.025(16) 0.05(2) -0.003(15) -0.019(17) -0.008(13)
C17 0.040(12) 0.027(11) 0.075(16) -0.016(12) 0.006(13) 0.010(10)
C18 0.04(2) 0.04(2) 0.09(3) 0.008(19) 0.018(19) 0.015(16)
C19 0.07(2) 0.05(2) 0.06(2) -0.001(18) 0.009(18) -0.003(18)
C20 0.037(12) 0.036(12) 0.079(16) -0.009(12) -0.006(13) 0.008(10)
C21 0.07(3) 0.04(2) 0.07(3) 0.020(19) -0.01(2) -0.013(18)
C22 0.09(3) 0.04(2) 0.07(3) 0.007(18) 0.01(2) 0.019(19)
C23 0.06(2) 0.021(15) 0.07(3) 0.001(16) -0.025(19) 0.025(14)
C24 0.048(18) 0.037(17) 0.05(2) 0.027(16) 0.015(16) 0.027(14)
C25 0.027(17) 0.037(18) 0.07(2) 0.021(17) -0.001(16) 0.011(14)
C26 0.05(2) 0.06(2) 0.07(3) -0.01(2) 0.00(2) -0.019(19)
C28 0.06(3) 0.09(3) 0.07(3) 0.02(2) 0.02(2) -0.02(2)
C29 0.04(2) 0.07(3) 0.09(3) 0.01(2) -0.006(19) 0.023(19)
C30 0.05(2) 0.06(2) 0.07(3) -0.004(19) 0.011(18) 0.023(18)
C31 0.05(2) 0.06(3) 0.09(3) 0.00(2) -0.02(2) 0.016(18)
C32 0.05(2) 0.09(3) 0.04(2) -0.01(2) -0.013(19) 0.03(2)
C34 0.08(3) 0.09(3) 0.05(2) 0.01(2) 0.01(2) 0.06(2)
C35 0.06(2) 0.08(3) 0.05(2) 0.00(2) -0.011(19) 0.00(2)
C36 0.06(2) 0.06(3) 0.07(3) -0.01(2) -0.02(2) 0.020(19)
C37 0.06(2) 0.09(3) 0.05(2) 0.00(2) -0.005(18) -0.01(2)
C38 0.07(3) 0.10(3) 0.05(2) -0.03(2) -0.02(2) 0.04(2)
C39 0.05(2) 0.10(3) 0.04(2) -0.02(2) -0.017(18) 0.03(2)
C40 0.05(2) 0.06(2) 0.05(2) -0.017(18) 0.018(18) 0.011(17)
C41 0.05(2) 0.08(3) 0.06(2) -0.02(2) 0.005(19) -0.003(19)
C43 0.09(3) 0.09(3) 0.023(19) 0.021(19) 0.03(2) 0.02(2)
C44 0.10(4) 0.09(4) 0.09(3) 0.03(3) 0.00(3) 0.00(3)
C45 0.04(2) 0.06(2) 0.11(4) -0.04(2) 0.00(2) -0.004(19)
C46 0.06(2) 0.04(2) 0.13(4) -0.02(2) -0.01(2) 0.009(18)
C47 0.030(18) 0.05(2) 0.08(3) -0.010(19) 0.004(17) 0.002(15)
C49 0.08(3) 0.08(3) 0.07(3) -0.03(2) 0.04(2) -0.03(2)
O1 0.069(17) 0.040(14) 0.10(2) -0.033(13) 0.029(14) -0.001(12)
O2 0.041(12) 0.024(11) 0.16(3) -0.004(14) -0.012(16) -0.006(9)
O3 0.042(13) 0.035(12) 0.10(2) 0.012(12) -0.006(13) -0.006(9)
O4 0.114(10) 0.114(10) 0.114(10) -0.0002(14) 0.0002(14) -0.0002(14)
O5 0.029(11) 0.009(9) 0.087(16) 0.001(10) 0.003(10) -0.003(7)
O6 0.034(12) 0.034(12) 0.070(15) 0.020(11) 0.013(10) 0.003(9)
O7 0.064(16) 0.049(15) 0.097(19) 0.018(13) 0.007(14) -0.019(12)
O8 0.039(12) 0.041(12) 0.078(16) 0.005(12) 0.003(11) -0.001(9)
O9 0.045(13) 0.048(13) 0.062(16) -0.006(11) 0.005(11) -0.008(10)
O10 0.029(11) 0.028(11) 0.104(18) -0.010(12) 0.000(11) -0.004(8)
O11 0.050(15) 0.031(12) 0.071(16) 0.004(11) 0.012(12) -0.005(10)
O12 0.030(12) 0.037(12) 0.089(18) -0.004(12) -0.005(11) 0.007(9)
O13 0.057(14) 0.036(12) 0.061(15) -0.007(11) -0.010(12) 0.014(10)
O14 0.09(2) 0.067(18) 0.083(19) 0.024(14) 0.007(15) -0.016(14)
O15 0.042(9) 0.028(9) 0.076(13) -0.018(9) 0.000(9) 0.017(7)
O16 0.021(10) 0.074(15) 0.059(16) -0.008(12) -0.004(10) 0.015(9)
O17 0.068(16) 0.036(13) 0.065(16) -0.001(11) 0.009(13) -0.008(11)
O18 0.028(12) 0.043(13) 0.093(18) -0.007(12) 0.012(11) 0.004(9)
O19 0.13(3) 0.08(2) 0.074(19) 0.003(15) -0.017(17) 0.023(17)
O20 0.043(14) 0.039(13) 0.064(15) 0.003(10) -0.009(11) -0.001(10)
O21 0.061(17) 0.064(18) 0.10(2) 0.014(15) -0.014(15) -0.010(13)
O22 0.037(14) 0.070(17) 0.11(2) -0.012(15) 0.007(14) 0.005(11)
O23 0.044(14) 0.061(15) 0.077(17) 0.001(13) 0.003(12) -0.017(11)
O24 0.052(15) 0.064(16) 0.062(16) -0.003(13) -0.007(12) 0.010(12)
O25 0.062(16) 0.066(16) 0.072(18) -0.003(13) -0.002(14) -0.002(13)
O26 0.057(16) 0.056(16) 0.080(18) -0.005(13) -0.009(13) 0.006(12)
O27 0.073(19) 0.11(2) 0.068(18) -0.007(16) -0.014(15) 0.025(15)
O28 0.059(16) 0.092(19) 0.043(14) -0.010(13) -0.009(11) 0.023(14)
O29 0.051(16) 0.068(17) 0.10(2) -0.012(15) -0.006(14) 0.004(12)
O30 0.09(2) 0.10(2) 0.049(16) -0.018(14) -0.002(16) 0.020(16)
O31 0.12(3) 0.16(3) 0.08(2) -0.02(2) 0.023(19) 0.03(2)
O32 0.068(17) 0.044(14) 0.075(17) -0.026(12) -0.004(13) 0.008(12)
O33 0.036(13) 0.051(15) 0.091(18) 0.004(12) 0.002(12) 0.001(11)
O34 0.052(15) 0.077(18) 0.073(18) -0.023(14) 0.014(13) -0.022(13)
O35 0.035(13) 0.030(12) 0.098(19) -0.003(12) -0.004(12) -0.004(9)
O36 0.064(16) 0.041(14) 0.092(19) -0.009(13) -0.002(14) 0.004(11)
O37 0.064(16) 0.028(13) 0.100(19) 0.019(12) 0.009(14) 0.000(11)
Cl1 0.032(4) 0.038(4) 0.064(5) -0.002(4) -0.002(4) -0.008(3)
Cl3 0.026(4) 0.034(4) 0.086(6) 0.004(4) -0.015(4) -0.002(3)
Cl4 0.047(5) 0.085(7) 0.089(7) -0.034(6) 0.006(5) -0.003(5)
Cl5 0.024(4) 0.047(4) 0.072(6) -0.004(4) -0.014(4) 0.006(3)
Cl6 0.039(5) 0.043(5) 0.077(6) -0.018(4) -0.001(4) -0.007(3)
Cl7 0.037(4) 0.038(4) 0.080(6) -0.005(4) -0.003(4) 0.000(3)
Cl8 0.057(6) 0.044(5) 0.108(8) 0.017(5) -0.025(5) -0.002(4)
Cl9 0.039(5) 0.044(5) 0.059(5) 0.005(4) -0.008(4) 0.003(3)
Cl10 0.095(10) 0.095(10) 0.057(13) 0.000 0.000 0.000
Cl11 0.036(4) 0.034(4) 0.066(6) 0.003(4) 0.001(4) -0.005(3)
Cl12 0.030(4) 0.028(4) 0.094(6) -0.003(4) 0.001(4) 0.004(3)
Cl13 0.057(7) 0.057(7) 0.087(15) 0.000 0.000 0.000
W1 0.0282(6) 0.0308(7) 0.0647(9) -0.0071(6) -0.0027(6) 0.0007(5)
W2 0.0297(6) 0.0271(6) 0.0754(10) 0.0007(7) -0.0003(7) 0.0001(5)
W3 0.0364(9) 0.0364(9) 0.068(2) 0.000 0.000 0.000
W4 0.0318(7) 0.0373(7) 0.0676(9) -0.0087(7) -0.0051(7) 0.0034(5)
W5 0.0329(7) 0.0325(7) 0.0713(10) -0.0003(7) -0.0059(7) 0.0019(5)
W6 0.0329(8) 0.0329(8) 0.069(2) 0.000 0.000 0.000

loop_
_atom_type_symbol
_atom_type_description
_atom_type_scat_dispersion_real
_atom_type_scat_dispersion_imag
_atom_type_scat_source
C C 0.0033 0.0016 'International Tables Vol C Tables 4.2.6.8 and 6.1.1.4'
H H 0.0000 0.0000 'International Tables Vol C Tables 4.2.6.8 and 6.1.1.4'
O O 0.0106 0.0060 'International Tables Vol C Tables 4.2.6.8 and 6.1.1.4'
Cl Cl 0.1484 0.1585 'International Tables Vol C Tables 4.2.6.8 and 6.1.1.4'
W W -0.8490 6.8722 'International Tables Vol C Tables 4.2.6.8 and 6.1.1.4'

loop_
_geom_angle_atom_site_label_1
_geom_angle_atom_site_label_2
_geom_angle_atom_site_label_3
_geom_angle
_geom_angle_site_symmetry_1
_geom_angle_site_symmetry_3
_geom_angle_publ_flag
O1 C1 O35 116(3) . . ?
O1 C1 C2 109(3) . . ?
O35 C1 C2 108(3) . . ?
O1 C1 H1A 108.0 . . ?
O35 C1 H1A 108.0 . . ?
C2 C1 H1A 108.0 . . ?
O2 C2 C1 114(3) . . ?
O2 C2 C3 109(3) . . ?
C1 C2 C3 110(3) . . ?
O2 C2 H2A 107.9 . . ?
C1 C2 H2A 107.9 . . ?
C3 C2 H2A 107.9 . . ?
O3 C3 C4 109(3) . . ?
O3 C3 C2 111(3) . . ?
C4 C3 C2 111(3) . . ?
O3 C3 H3A 108.6 . . ?
C4 C3 H3A 108.6 . . ?
C2 C3 H3A 108.6 . . ?
O5 C4 C3 110(3) . . ?
O5 C4 C5 109(3) . . ?
C3 C4 C5 111(3) . . ?
O5 C4 H4A 109.2 . . ?
C3 C4 H4A 109.2 . . ?
C5 C4 H4A 109.2 . . ?
C6 C5 C4 118(3) . . ?
C6 C5 O1 107(3) . . ?
C4 C5 O1 106(3) . . ?
C6 C5 H5A 108.4 . . ?
C4 C5 H5A 108.4 . . ?
O1 C5 H5A 108.4 . . ?
O4 C6 C5 113(4) . . ?
O4 C6 H6A 109.0 . . ?
C5 C6 H6A 109.0 . . ?
O4 C6 H6B 109.0 . . ?
C5 C6 H6B 109.0 . . ?
H6A C6 H6B 107.8 . . ?
O6 C8 O5 112(3) . . ?
O6 C8 C9 111(3) . . ?
O5 C8 C9 106(3) . . ?
O6 C8 H8A 109.2 . . ?
O5 C8 H8A 109.2 . . ?
C9 C8 H8A 109.2 . . ?
O8 C9 C8 113(2) . . ?
O8 C9 C13 109(2) . . ?
C8 C9 C13 110(3) . . ?
O8 C9 H9A 107.9 . . ?
C8 C9 H9A 107.9 . . ?
C13 C9 H9A 107.9 . . ?
O6 C10 C11 106(2) . . ?
O6 C10 C12 108(3) . . ?
C11 C10 C12 113(2) . . ?
O6 C10 H10A 109.7 . . ?
C11 C10 H10A 109.7 . . ?
C12 C10 H10A 109.7 . . ?
O7 C11 C10 112(3) . . ?
O7 C11 H11A 109.1 . . ?
C10 C11 H11A 109.1 . . ?
O7 C11 H11B 109.1 . . ?
C10 C11 H11B 109.1 . . ?
H11A C11 H11B 107.9 . . ?
O10 C12 C13 110(2) . . ?
O10 C12 C10 112(3) . . ?
C13 C12 C10 108(2) . . ?
O10 C12 H12A 108.8 . . ?
C13 C12 H12A 108.8 . . ?
C10 C12 H12A 108.8 . . ?
O9 C13 C12 109(2) . . ?
O9 C13 C9 109(3) . . ?
C12 C13 C9 109(2) . . ?
O9 C13 H13A 109.8 . . ?
C12 C13 H13A 109.8 . . ?
C9 C13 H13A 109.8 . . ?
O11 C14 O10 114(3) . . ?
O11 C14 C15 117(3) . . ?
O10 C14 C15 108(3) . . ?
O11 C14 H14A 105.8 . . ?
O10 C14 H14A 105.8 . . ?
C15 C14 H14A 105.8 . . ?
O12 C15 C14 115(2) . . ?
O12 C15 C16 111(2) . . ?
C14 C15 C16 110(2) . . ?
O12 C15 H15A 106.9 . . ?
C14 C15 H15A 106.9 . . ?
C16 C15 H15A 106.9 . . ?
O13 C16 C15 110(2) . . ?
O13 C16 C17 112(2) . . ?
C15 C16 C17 104(2) . . ?
O13 C16 H16A 110.1 . . ?
C15 C16 H16A 110.1 . . ?
C17 C16 H16A 110.1 . . ?
C18 C17 O15 114(3) . . ?
C18 C17 C16 113(2) . . ?
O15 C17 C16 104(2) . . ?
C18 C17 H17A 108.5 . . ?
O15 C17 H17A 108.5 . . ?
C16 C17 H17A 108.5 . . ?
C17 C18 O11 112(3) . . ?
C17 C18 C19 120(3) . . ?
O11 C18 C19 104(3) . . ?
C17 C18 H18A 106.9 . . ?
O11 C18 H18A 106.9 . . ?
C19 C18 H18A 106.9 . . ?
O14 C19 C18 109(3) . . ?
O14 C19 H19A 109.8 . . ?
C18 C19 H19A 109.8 . . ?
O14 C19 H19B 109.8 . . ?
C18 C19 H19B 109.8 . . ?
H19A C19 H19B 108.2 . . ?
O15 C20 O17 110(2) . . ?
O15 C20 C23 109(3) . . ?
O17 C20 C23 111(2) . . ?
O15 C20 H20A 108.8 . . ?
O17 C20 H20A 108.8 . . ?
C23 C20 H20A 108.8 . . ?
O17 C21 C25 113(3) . . ?
O17 C21 C22 105(3) . . ?
C25 C21 C22 119(3) . . ?
O17 C21 H21A 106.5 . . ?
C25 C21 H21A 106.5 . . ?
C22 C21 H21A 106.5 . . ?
O19 C22 C21 108(3) . . ?
O19 C22 H22A 110.1 . . ?
C21 C22 H22A 110.1 . . ?
O19 C22 H22B 110.1 . . ?
C21 C22 H22B 110.1 . . ?
H22A C22 H22B 108.4 . . ?
O16 C23 C20 109(2) . . ?
O16 C23 C24 110(3) . . ?
C20 C23 C24 112(3) . . ?
O16 C23 H23A 108.4 . . ?
C20 C23 H23A 108.4 . . ?
C24 C23 H23A 108.4 . . ?
O18 C24 C23 114(2) . . ?
O18 C24 C25 108(2) . . ?
C23 C24 C25 109(2) . . ?
O18 C24 H24A 108.7 . . ?
C23 C24 H24A 108.7 . . ?
C25 C24 H24A 108.7 . . ?
O20 C25 C21 110(3) . . ?
O20 C25 C24 108(2) . . ?
C21 C25 C24 113(2) . . ?
O20 C25 H25A 108.5 . . ?
C21 C25 H25A 108.5 . . ?
C24 C25 H25A 108.5 . . ?
O20 C26 O21 110(3) . . ?
O20 C26 C31 108(3) . . ?
O21 C26 C31 107(3) . . ?
O20 C26 H26A 110.6 . . ?
O21 C26 H26A 110.6 . . ?
C31 C26 H26A 110.6 . . ?
C1B C28 C29 110(4) . . ?
C1A C28 C29 110(4) . . ?
C1B C28 O21 103(3) . . ?
C1A C28 O21 103(3) . . ?
C29 C28 O21 106(3) . . ?
C1A C28 H28 112.6 . . ?
C29 C28 H28 112.6 . . ?
O21 C28 H28 112.6 . . ?
O24 C29 C28 109(3) . . ?
O24 C29 C30 105(3) . . ?
C28 C29 C30 108(3) . . ?
O24 C29 H29A 111.4 . . ?
C28 C29 H29A 111.4 . . ?
C30 C29 H29A 111.4 . . ?
O23 C30 C31 113(3) . . ?
O23 C30 C29 108(3) . . ?
C31 C30 C29 106(3) . . ?
O23 C30 H30A 110.0 . . ?
C31 C30 H30A 110.0 . . ?
C29 C30 H30A 110.0 . . ?
C26 C31 C30 115(3) . . ?
C26 C31 O22 107(3) . . ?
C30 C31 O22 109(3) . . ?
C26 C31 H31A 108.5 . . ?
C30 C31 H31A 108.5 . . ?
O22 C31 H31A 108.5 . . ?
O24 C32 O27 111(3) . . ?
O24 C32 C37 110(3) . . ?
O27 C32 C37 111(3) . . ?
O24 C32 H32A 108.3 . . ?
O27 C32 H32A 108.3 . . ?
C37 C32 H32A 108.3 . . ?
C35 C34 O27 117(4) . . ?
C35 C34 C42B 124(4) . . ?
O27 C34 C42B 101(3) . . ?
C35 C34 H34A 104.5 . . ?
O27 C34 H34A 104.5 . . ?
C42B C34 H34A 104.5 . . ?
C34 C35 O28 115(3) . . ?
C34 C35 C36 117(4) . . ?
O28 C35 C36 107(3) . . ?
C34 C35 H35A 105.7 . . ?
O28 C35 H35A 105.7 . . ?
C36 C35 H35A 105.7 . . ?
O26 C36 C35 116(3) . . ?
O26 C36 C37 111(3) . . ?
C35 C36 C37 107(3) . . ?
O26 C36 H36A 107.6 . . ?
C35 C36 H36A 107.6 . . ?
C37 C36 H36A 107.6 . . ?
O25 C37 C32 108(3) . . ?
O25 C37 C36 113(3) . . ?
C32 C37 C36 114(3) . . ?
O25 C37 H37A 106.8 . . ?
C32 C37 H37A 106.8 . . ?
C36 C37 H37A 106.8 . . ?
O30 C38 C39 113(3) . . ?
O30 C38 O28 113(3) . . ?
C39 C38 O28 109(3) . . ?
O30 C38 H38A 106.9 . . ?
C39 C38 H38A 106.9 . . ?
O28 C38 H38A 106.9 . . ?
C38 C39 O29 112(3) . . ?
C38 C39 C40 112(3) . . ?
O29 C39 C40 111(3) . . ?
C38 C39 H39A 107.4 . . ?
O29 C39 H39A 107.4 . . ?
C40 C39 H39A 107.4 . . ?
O36 C40 C41 113(3) . . ?
O36 C40 C39 111(3) . . ?
C41 C40 C39 106(3) . . ?
O36 C40 H40A 108.8 . . ?
C41 C40 H40A 108.8 . . ?
C39 C40 H40A 108.8 . . ?
C40 C41 O32 109(3) . . ?
C40 C41 C43 112(3) . . ?
O32 C41 C43 113(3) . . ?
C40 C41 H41A 107.6 . . ?
O32 C41 H41A 107.6 . . ?
C43 C41 H41A 107.6 . . ?
O30 C43 C41 110(3) . . ?
O30 C43 C44 104(3) . . ?
C41 C43 C44 112(3) . . ?
O30 C43 H43A 110.3 . . ?
C41 C43 H43A 110.3 . . ?
C44 C43 H43A 110.3 . . ?
O31 C44 C43 118(4) . . ?
O31 C44 H44A 107.8 . . ?
C43 C44 H44A 107.8 . . ?
O31 C44 H44B 107.8 . . ?
C43 C44 H44B 107.8 . . ?
H44A C44 H44B 107.2 . . ?
O34 C45 C46 116(3) . . ?
O34 C45 O32 112(3) . . ?
C46 C45 O32 105(3) . . ?
O34 C45 H45A 107.8 . . ?
C46 C45 H45A 107.8 . . ?
O32 C45 H45A 107.8 . . ?
O33 C46 C45 115(3) . . ?
O33 C46 C47 113(3) . . ?
C45 C46 C47 109(3) . . ?
O33 C46 H46A 106.5 . . ?
C45 C46 H46A 106.5 . . ?
C47 C46 H46A 106.5 . . ?
C48 C47 O37 111(3) . . ?
C48 C47 C46 112(3) . . ?
O37 C47 C46 108(3) . . ?
C48 C47 H47A 108.8 . . ?
O37 C47 H47A 108.8 . . ?
C46 C47 H47A 108.8 . . ?
O35 C48 C47 109(3) . . ?
O35 C48 C49 111(3) . . ?
C47 C48 C49 110(3) . . ?
O35 C48 H48A 108.6 . . ?
C47 C48 H48A 108.6 . . ?
C49 C48 H48A 108.6 . . ?
C39A C49 O34 108(4) . . ?
C39A C49 C48 119(4) . . ?
O34 C49 C48 111(3) . . ?
C39A C49 H49A 105.9 . . ?
O34 C49 H49A 105.9 . . ?
C48 C49 H49A 105.9 . . ?
C1 O1 C5 114(3) . . ?
C8 O5 C4 118(2) . . ?
C8 O6 C10 115(2) . . ?
C12 O10 C14 120.1(19) . . ?
C14 O11 C18 112(2) . . ?
C20 O15 C17 114(2) . . ?
C21 O17 C20 114(2) . . ?
C26 O20 C25 118(2) . . ?
C26 O21 C28 113(3) . . ?
C32 O24 C29 117(3) . . ?
C34 O27 C32 112(3) . . ?
C38 O28 C35 122(3) . . ?
C38 O30 C43 113(3) . . ?
C41 O32 C45 120(2) . . ?
C45 O34 C49 115(3) . . ?
C48 O35 C1 121(3) . . ?
C49 C39A O39B 102(4) . . ?
C49 C39A H39B 111.4 . . ?
O39B C39A H39B 111.4 . . ?
C49 C39A H39C 111.4 . . ?
O39B C39A H39C 111.4 . . ?
H39B C39A H39C 109.3 . . ?
O3W O13W O8W 133(6) . . ?
W6 Cl1 W2 63.14(18) . . ?
W6 Cl1 W2 62.90(18) . 4_565 ?
W2 Cl1 W2 62.97(19) . 4_565 ?
W5 Cl3 W1 62.70(17) . 16_556 ?
W5 Cl3 W5 62.77(17) . 16_556 ?
W1 Cl3 W5 62.63(17) 16_556 16_556 ?
W4 Cl5 W4 62.40(17) . 16_556 ?
W4 Cl5 W1 62.36(16) . . ?
W4 Cl5 W1 62.45(16) 16_556 . ?
W1 Cl7 W5 63.06(19) . . ?
W1 Cl7 W4 63.0(2) . . ?
W5 Cl7 W4 62.84(18) . . ?
W1 Cl9 W5 62.7(2) 16_556 . ?
W1 Cl9 W4 62.54(19) 16_556 . ?
W5 Cl9 W4 62.29(19) . . ?
W2 Cl11 W3 63.13(18) . . ?
W2 Cl11 W2 63.1(2) . 4_565 ?
W3 Cl11 W2 62.83(19) . 4_565 ?
Cl6 W1 Cl7 91.5(3) . . ?
Cl6 W1 Cl9 91.4(3) . 16_556 ?
Cl7 W1 Cl9 177.1(3) . 16_556 ?
Cl6 W1 Cl3 91.9(3) . 16_556 ?
Cl7 W1 Cl3 90.1(3) . 16_556 ?
Cl9 W1 Cl3 89.6(3) 16_556 16_556 ?
Cl6 W1 Cl5 91.4(3) . . ?
Cl7 W1 Cl5 90.1(3) . . ?
Cl9 W1 Cl5 90.1(3) 16_556 . ?
Cl3 W1 Cl5 176.7(2) 16_556 . ?
Cl6 W1 W4 134.8(2) . . ?
Cl7 W1 W4 58.65(18) . . ?
Cl9 W1 W4 119.14(18) 16_556 . ?
Cl3 W1 W4 118.6(2) 16_556 . ?
Cl5 W1 W4 58.79(19) . . ?
Cl6 W1 W5 135.2(2) . 16_556 ?
Cl7 W1 W5 118.66(18) . 16_556 ?
Cl9 W1 W5 58.83(18) 16_556 16_556 ?
Cl3 W1 W5 58.52(16) 16_556 16_556 ?
Cl5 W1 W5 118.64(17) . 16_556 ?
W4 W1 W5 90.00(5) . 16_556 ?
Cl6 W1 W5 135.0(2) . . ?
Cl7 W1 W5 58.60(17) . . ?
Cl9 W1 W5 118.90(18) 16_556 . ?
Cl3 W1 W5 58.7(2) 16_556 . ?
Cl5 W1 W5 118.70(19) . . ?
W4 W1 W5 59.93(5) . . ?
W5 W1 W5 60.07(6) 16_556 . ?
Cl6 W1 W4 135.1(2) . 16_556 ?
Cl7 W1 W4 118.61(18) . 16_556 ?
Cl9 W1 W4 59.17(17) 16_556 16_556 ?
Cl3 W1 W4 118.42(16) 16_556 16_556 ?
Cl5 W1 W4 58.74(17) . 16_556 ?
W4 W1 W4 59.97(6) . 16_556 ?
W5 W1 W4 59.91(4) 16_556 16_556 ?
W5 W1 W4 89.89(5) . 16_556 ?
Cl12 W2 Cl11 91.5(3) . . ?
Cl12 W2 Cl1 91.7(3) . . ?
Cl11 W2 Cl1 90.5(2) . . ?
Cl12 W2 Cl11 92.2(2) . 3_655 ?
Cl11 W2 Cl11 90.1(3) . 3_655 ?
Cl1 W2 Cl11 176.0(2) . 3_655 ?
Cl12 W2 Cl1 92.3(2) . 3_655 ?
Cl11 W2 Cl1 176.2(2) . 3_655 ?
Cl1 W2 Cl1 89.5(3) . 3_655 ?
Cl11 W2 Cl1 89.7(2) 3_655 3_655 ?
Cl12 W2 W6 135.1(2) . . ?
Cl11 W2 W6 118.80(19) . . ?
Cl1 W2 W6 58.38(17) . . ?
Cl11 W2 W6 117.99(18) 3_655 . ?
Cl1 W2 W6 58.19(16) 3_655 . ?
Cl12 W2 W3 135.1(2) . . ?
Cl11 W2 W3 58.70(18) . . ?
Cl1 W2 W3 118.78(18) . . ?
Cl11 W2 W3 58.45(17) 3_655 . ?
Cl1 W2 W3 118.15(17) 3_655 . ?
W6 W2 W3 89.86(7) . . ?
Cl12 W2 W2 135.05(16) . 3_655 ?
Cl11 W2 W2 118.66(17) . 3_655 ?
Cl1 W2 W2 118.33(17) . 3_655 ?
Cl11 W2 W2 58.06(18) 3_655 3_655 ?
Cl1 W2 W2 58.20(17) 3_655 3_655 ?
W6 W2 W2 59.95(3) . 3_655 ?
W3 W2 W2 59.97(3) . 3_655 ?
Cl12 W2 W2 134.94(16) . 4_565 ?
Cl11 W2 W2 58.86(18) . 4_565 ?
Cl1 W2 W2 58.83(17) . 4_565 ?
Cl11 W2 W2 118.40(17) 3_655 4_565 ?
Cl1 W2 W2 118.12(16) 3_655 4_565 ?
W6 W2 W2 59.95(3) . 4_565 ?
W3 W2 W2 59.97(3) . 4_565 ?
W2 W2 W2 90.0 3_655 4_565 ?
Cl10 W3 Cl11 91.9(2) . . ?
Cl10 W3 Cl11 91.9(2) . 2_665 ?
Cl11 W3 Cl11 176.3(4) . 2_665 ?
Cl10 W3 Cl11 91.9(2) . 4_565 ?
Cl11 W3 Cl11 89.936(15) . 4_565 ?
Cl11 W3 Cl11 89.939(14) 2_665 4_565 ?
Cl10 W3 Cl11 91.9(2) . 3_655 ?
Cl11 W3 Cl11 89.941(14) . 3_655 ?
Cl11 W3 Cl11 89.939(15) 2_665 3_655 ?
Cl11 W3 Cl11 176.3(4) 4_565 3_655 ?
Cl10 W3 W2 134.95(5) . 4_565 ?
Cl11 W3 W2 58.73(19) . 4_565 ?
Cl11 W3 W2 118.2(2) 2_665 4_565 ?
Cl11 W3 W2 58.17(19) 4_565 4_565 ?
Cl11 W3 W2 118.8(2) 3_655 4_565 ?
Cl10 W3 W2 134.95(5) . 3_655 ?
Cl11 W3 W2 118.2(2) . 3_655 ?
Cl11 W3 W2 58.73(19) 2_665 3_655 ?
Cl11 W3 W2 118.8(2) 4_565 3_655 ?
Cl11 W3 W2 58.17(19) 3_655 3_655 ?
W2 W3 W2 90.10(11) 4_565 3_655 ?
Cl10 W3 W2 134.95(5) . 2_665 ?
Cl11 W3 W2 118.8(2) . 2_665 ?
Cl11 W3 W2 58.17(19) 2_665 2_665 ?
Cl11 W3 W2 58.73(19) 4_565 2_665 ?
Cl11 W3 W2 118.2(2) 3_655 2_665 ?
W2 W3 W2 60.06(6) 4_565 2_665 ?
W2 W3 W2 60.06(6) 3_655 2_665 ?
Cl10 W3 W2 134.95(5) . . ?
Cl11 W3 W2 58.18(19) . . ?
Cl11 W3 W2 118.8(2) 2_665 . ?
Cl11 W3 W2 118.2(2) 4_565 . ?
Cl11 W3 W2 58.73(19) 3_655 . ?
W2 W3 W2 60.06(6) 4_565 . ?
W2 W3 W2 60.06(6) 3_655 . ?
W2 W3 W2 90.10(11) 2_665 . ?
Cl4 W4 Cl7 91.3(3) . . ?
Cl4 W4 Cl5 92.2(3) . . ?
Cl7 W4 Cl5 89.9(3) . . ?
Cl4 W4 Cl5 91.9(3) . 16_556 ?
Cl7 W4 Cl5 176.7(3) . 16_556 ?
Cl5 W4 Cl5 89.9(3) . 16_556 ?
Cl4 W4 Cl9 91.2(3) . . ?
Cl7 W4 Cl9 90.4(3) . . ?
Cl5 W4 Cl9 176.6(3) . . ?
Cl5 W4 Cl9 89.6(3) 16_556 . ?
Cl4 W4 W5 134.1(3) . . ?
Cl7 W4 W5 58.58(18) . . ?
Cl5 W4 W5 118.95(18) . . ?
Cl5 W4 W5 118.81(17) 16_556 . ?
Cl9 W4 W5 58.58(19) . . ?
Cl4 W4 W1 135.1(2) . . ?
Cl7 W4 W1 58.4(2) . . ?
Cl5 W4 W1 58.86(17) . . ?
Cl5 W4 W1 118.9(2) 16_556 . ?
Cl9 W4 W1 118.67(19) . . ?
W5 W4 W1 60.10(5) . . ?
Cl4 W4 W4 135.9(3) . 16_556 ?
Cl7 W4 W4 118.5(2) . 16_556 ?
Cl5 W4 W4 58.80(19) . 16_556 ?
Cl5 W4 W4 58.80(19) 16_556 16_556 ?
Cl9 W4 W4 118.23(19) . 16_556 ?
W5 W4 W4 90.05(5) . 16_556 ?
W1 W4 W4 60.08(5) . 16_556 ?
Cl4 W4 W1 134.8(2) . 16_556 ?
Cl7 W4 W1 118.57(18) . 16_556 ?
Cl5 W4 W1 118.74(19) . 16_556 ?
Cl5 W4 W1 58.81(16) 16_556 16_556 ?
Cl9 W4 W1 58.28(18) . 16_556 ?
W5 W4 W1 60.01(4) . 16_556 ?
W1 W4 W1 90.07(6) . 16_556 ?
W4 W4 W1 59.95(5) 16_556 16_556 ?
Cl8 W5 Cl7 91.4(3) . . ?
Cl8 W5 Cl3 92.0(3) . . ?
Cl7 W5 Cl3 176.6(3) . . ?
Cl8 W5 Cl9 90.4(3) . . ?
Cl7 W5 Cl9 90.7(3) . . ?
Cl3 W5 Cl9 89.5(3) . . ?
Cl8 W5 Cl3 92.9(3) . 16_556 ?
Cl7 W5 Cl3 89.9(2) . 16_556 ?
Cl3 W5 Cl3 89.7(3) . 16_556 ?
Cl9 W5 Cl3 176.7(3) . 16_556 ?
Cl8 W5 W4 133.8(3) . . ?
Cl7 W5 W4 58.58(18) . . ?
Cl3 W5 W4 118.85(16) . . ?
Cl9 W5 W4 59.13(17) . . ?
Cl3 W5 W4 118.60(18) 16_556 . ?
Cl8 W5 W1 134.5(2) . 16_556 ?
Cl7 W5 W1 118.65(18) . 16_556 ?
Cl3 W5 W1 58.78(16) . 16_556 ?
Cl9 W5 W1 58.48(18) . 16_556 ?
Cl3 W5 W1 118.45(19) 16_556 16_556 ?
W4 W5 W1 60.09(5) . 16_556 ?
Cl8 W5 W1 135.4(2) . . ?
Cl7 W5 W1 58.3(2) . . ?
Cl3 W5 W1 118.7(2) . . ?
Cl9 W5 W1 119.08(18) . . ?
Cl3 W5 W1 58.65(17) 16_556 . ?
W4 W5 W1 59.97(5) . . ?
W1 W5 W1 90.04(6) 16_556 . ?
Cl8 W5 W5 136.2(3) . 16_556 ?
Cl7 W5 W5 118.3(2) . 16_556 ?
Cl3 W5 W5 58.8(2) . 16_556 ?
Cl9 W5 W5 118.48(19) . 16_556 ?
Cl3 W5 W5 58.45(18) 16_556 16_556 ?
W4 W5 W5 89.95(5) . 16_556 ?
W1 W5 W5 60.00(5) 16_556 16_556 ?
W1 W5 W5 59.93(5) . 16_556 ?
Cl13 W6 Cl1 91.5(2) . . ?
Cl13 W6 Cl1 91.5(2) . 2_665 ?
Cl1 W6 Cl1 176.9(4) . 2_665 ?
Cl13 W6 Cl1 91.5(2) . 4_565 ?
Cl1 W6 Cl1 89.956(13) . 4_565 ?
Cl1 W6 Cl1 89.959(12) 2_665 4_565 ?
Cl13 W6 Cl1 91.5(2) . 3_655 ?
Cl1 W6 Cl1 89.962(12) . 3_655 ?
Cl1 W6 Cl1 89.959(13) 2_665 3_655 ?
Cl1 W6 Cl1 176.9(4) 4_565 3_655 ?
Cl13 W6 W2 134.91(6) . . ?
Cl1 W6 W2 58.48(18) . . ?
Cl1 W6 W2 119.0(2) 2_665 . ?
Cl1 W6 W2 118.6(2) 4_565 . ?
Cl1 W6 W2 58.91(19) 3_655 . ?
Cl13 W6 W2 134.91(6) . 3_655 ?
Cl1 W6 W2 118.6(2) . 3_655 ?
Cl1 W6 W2 58.91(19) 2_665 3_655 ?
Cl1 W6 W2 119.0(2) 4_565 3_655 ?
Cl1 W6 W2 58.48(18) 3_655 3_655 ?
W2 W6 W2 60.10(6) . 3_655 ?
Cl13 W6 W2 134.91(6) . 2_665 ?
Cl1 W6 W2 119.0(2) . 2_665 ?
Cl1 W6 W2 58.48(18) 2_665 2_665 ?
Cl1 W6 W2 58.91(19) 4_565 2_665 ?
Cl1 W6 W2 118.6(2) 3_655 2_665 ?
W2 W6 W2 90.18(11) . 2_665 ?
W2 W6 W2 60.10(6) 3_655 2_665 ?
Cl13 W6 W2 134.91(6) . 4_565 ?
Cl1 W6 W2 58.91(19) . 4_565 ?
Cl1 W6 W2 118.6(2) 2_665 4_565 ?
Cl1 W6 W2 58.48(18) 4_565 4_565 ?
Cl1 W6 W2 119.0(2) 3_655 4_565 ?
W2 W6 W2 60.10(6) . 4_565 ?
W2 W6 W2 90.18(11) 3_655 4_565 ?
W2 W6 W2 60.10(6) 2_665 4_565 ?
O40B C1A C28 107(6) . . ?
O40B C1A H1A1 110.3 . . ?
C28 C1A H1A1 110.3 . . ?
O40B C1A H1A2 110.3 . . ?
C28 C1A H1A2 110.3 . . ?
H1A1 C1A H1A2 108.6 . . ?
O40A C1B C28 110(5) . . ?
O40A C1B H1BA 109.6 . . ?
C28 C1B H1BA 109.6 . . ?
O40A C1B H1BB 109.6 . . ?
C28 C1B H1BB 109.6 . . ?
H1BA C1B H1BB 108.1 . . ?
O38A C42B C34 102(4) . . ?
O38A C42B H42A 111.4 . . ?
C34 C42B H42A 111.4 . . ?
O38A C42B H42B 111.4 . . ?
C34 C42B H42B 111.4 . . ?
H42A C42B H42B 109.2 . . ?

loop_
_geom_bond_atom_site_label_1
_geom_bond_atom_site_label_2
_geom_bond_distance
_geom_bond_site_symmetry_2
_geom_bond_publ_flag
C1 O1 1.36(4) . ?
C1 O35 1.39(4) . ?
C1 C2 1.51(5) . ?
C1 H1A 1.0000 . ?
C2 O2 1.42(4) . ?
C2 C3 1.53(4) . ?
C2 H2A 1.0000 . ?
C3 O3 1.47(4) . ?
C3 C4 1.51(5) . ?
C3 H3A 1.0000 . ?
C4 O5 1.43(3) . ?
C4 C5 1.51(5) . ?
C4 H4A 1.0000 . ?
C5 C6 1.48(5) . ?
C5 O1 1.53(4) . ?
C5 H5A 1.0000 . ?
C6 O4 1.29(4) . ?
C6 H6A 0.9900 . ?
C6 H6B 0.9900 . ?
C8 O6 1.36(4) . ?
C8 O5 1.41(3) . ?
C8 C9 1.54(5) . ?
C8 H8A 1.0000 . ?
C9 O8 1.43(4) . ?
C9 C13 1.55(4) . ?
C9 H9A 1.0000 . ?
C10 O6 1.42(3) . ?
C10 C11 1.49(4) . ?
C10 C12 1.57(4) . ?
C10 H10A 1.0000 . ?
C11 O7 1.42(4) . ?
C11 H11A 0.9900 . ?
C11 H11B 0.9900 . ?
C12 O10 1.41(3) . ?
C12 C13 1.50(4) . ?
C12 H12A 1.0000 . ?
C13 O9 1.44(4) . ?
C13 H13A 1.0000 . ?
C14 O11 1.35(4) . ?
C14 O10 1.44(3) . ?
C14 C15 1.48(4) . ?
C14 H14A 1.0000 . ?
C15 O12 1.39(3) . ?
C15 C16 1.56(4) . ?
C15 H15A 1.0000 . ?
C16 O13 1.39(4) . ?
C16 C17 1.56(4) . ?
C16 H16A 1.0000 . ?
C17 C18 1.41(4) . ?
C17 O15 1.47(3) . ?
C17 H17A 1.0000 . ?
C18 O11 1.45(4) . ?
C18 C19 1.53(5) . ?
C18 H18A 1.0000 . ?
C19 O14 1.40(4) . ?
C19 H19A 0.9900 . ?
C19 H19B 0.9900 . ?
C20 O15 1.41(3) . ?
C20 O17 1.46(4) . ?
C20 C23 1.49(4) . ?
C20 H20A 1.0000 . ?
C21 O17 1.43(4) . ?
C21 C25 1.48(4) . ?
C21 C22 1.51(5) . ?
C21 H21A 1.0000 . ?
C22 O19 1.41(4) . ?
C22 H22A 0.9900 . ?
C22 H22B 0.9900 . ?
C23 O16 1.40(4) . ?
C23 C24 1.50(4) . ?
C23 H23A 1.0000 . ?
C24 O18 1.43(3) . ?
C24 C25 1.53(4) . ?
C24 H24A 1.0000 . ?
C25 O20 1.46(3) . ?
C25 H25A 1.0000 . ?
C26 O20 1.38(4) . ?
C26 O21 1.45(4) . ?
C26 C31 1.47(5) . ?
C26 H26A 1.0000 . ?
C28 C1B 1.50(6) . ?
C28 C1A 1.50(6) . ?
C28 C29 1.51(5) . ?
C28 O21 1.51(5) . ?
C28 H28 1.0000 . ?
C29 O24 1.46(4) . ?
C29 C30 1.59(5) . ?
C29 H29A 1.0000 . ?
C30 O23 1.43(4) . ?
C30 C31 1.50(5) . ?
C30 H30A 1.0000 . ?
C31 O22 1.50(4) . ?
C31 H31A 1.0000 . ?
C32 O24 1.34(4) . ?
C32 O27 1.46(4) . ?
C32 C37 1.47(5) . ?
C32 H32A 1.0000 . ?
C34 C35 1.35(5) . ?
C34 O27 1.44(4) . ?
C34 C42B 1.63(6) . ?
C34 H34A 1.0000 . ?
C35 O28 1.46(4) . ?
C35 C36 1.47(5) . ?
C35 H35A 1.0000 . ?
C36 O26 1.38(4) . ?
C36 C37 1.56(5) . ?
C36 H36A 1.0000 . ?
C37 O25 1.41(4) . ?
C37 H37A 1.0000 . ?
C38 O30 1.36(4) . ?
C38 C39 1.43(5) . ?
C38 O28 1.43(4) . ?
C38 H38A 1.0000 . ?
C39 O29 1.50(4) . ?
C39 C40 1.55(4) . ?
C39 H39A 1.0000 . ?
C40 O36 1.43(4) . ?
C40 C41 1.44(4) . ?
C40 H40A 1.0000 . ?
C41 O32 1.46(4) . ?
C41 C43 1.49(5) . ?
C41 H41A 1.0000 . ?
C43 O30 1.42(4) . ?
C43 C44 1.52(5) . ?
C43 H43A 1.0000 . ?
C44 O31 1.32(5) . ?
C44 H44A 0.9900 . ?
C44 H44B 0.9900 . ?
C45 O34 1.34(4) . ?
C45 C46 1.47(5) . ?
C45 O32 1.49(4) . ?
C45 H45A 1.0000 . ?
C46 O33 1.42(4) . ?
C46 C47 1.55(5) . ?
C46 H46A 1.0000 . ?
C47 C48 1.47(4) . ?
C47 O37 1.47(4) . ?
C47 H47A 1.0000 . ?
C48 O35 1.35(4) . ?
C48 C49 1.49(5) . ?
C48 H48A 1.0000 . ?
C49 C39A 1.40(6) . ?
C49 O34 1.47(4) . ?
C49 H49A 1.0000 . ?
C39A O39B 1.65(7) . ?
C39A H39B 0.9900 . ?
C39A H39C 0.9900 . ?
O13W O3W 1.21(6) . ?
O13W O8W 1.26(6) . ?
Cl1 W6 2.488(7) . ?
Cl1 W2 2.491(8) . ?
Cl1 W2 2.507(8) 4_565 ?
Cl3 W5 2.502(7) . ?
Cl3 W1 2.509(7) 16_556 ?
Cl3 W5 2.511(8) 16_556 ?
Cl4 W4 2.435(9) . ?
Cl5 W4 2.516(8) . ?
Cl5 W4 2.516(7) 16_556 ?
Cl5 W1 2.518(7) . ?
Cl6 W1 2.400(7) . ?
Cl7 W1 2.491(9) . ?
Cl7 W5 2.498(7) . ?
Cl7 W4 2.498(7) . ?
Cl8 W5 2.429(9) . ?
Cl9 W1 2.502(8) 16_556 ?
Cl9 W5 2.511(8) . ?
Cl9 W4 2.525(7) . ?
Cl10 W3 2.44(2) . ?
Cl11 W2 2.484(8) . ?
Cl11 W3 2.498(7) . ?
Cl11 W2 2.506(8) 4_565 ?
Cl12 W2 2.442(7) . ?
Cl13 W6 2.43(2) . ?
W1 W4 2.6059(18) . ?
W1 W5 2.6073(16) 16_556 ?
W1 W5 2.6094(18) . ?
W1 W4 2.6095(17) 16_556 ?
W2 W6 2.606(3) . ?
W2 W3 2.608(2) . ?
W2 W2 2.6105(16) 3_655 ?
W2 W2 2.6105(16) 4_565 ?
W4 W5 2.6047(16) . ?
W4 W4 2.607(3) 16_556 ?
W5 W5 2.611(3) 16_556 ?
O40B C1A 1.30(10) . ?
C1A H1A1 0.9900 . ?
C1A H1A2 0.9900 . ?
O40A C1B 1.41(7) . ?
C1B H1BA 0.9900 . ?
C1B H1BB 0.9900 . ?
C42B O38A 1.40(3) . ?
C42B H42A 0.9900 . ?
C42B H42B 0.9900 . ?
